data_4307092
loop_
_publ_author_name
'Jing Wang'
'Shao-Liang Zheng'
'Sheng Hu'
'Yue-Hua Zhang'
'Ming-Liang Tong'

_publ_contact_author
;
      Tong, Ming-Liang
      School of Chemistry and Chemical Engineering
      Sun Yat-Sen University
      Guangzhou, 510275
      P. R. China
;
_publ_contact_author_email tongml@mail.sysu.edu.cn
_publ_contact_author_fax 86-20-84112245
_publ_contact_author_phone 86-20-84110966
_publ_section_title
;
New In Situ Cleavage of Both S-S and S-C(sp2) Bonds and Rearrangement
Reactions toward the Construction of Copper(I) Cluster-Based Coordination
Networks
;
_journal_name_full 'Inorganic Chemistry'
_journal_page_first 795
_journal_page_last 800
_journal_paper_doi 10.1021/ic0616028
_journal_volume 46
_journal_year 2007
_chemical_formula_sum 'C10 H8 Cu3 I3 N2 S'
_chemical_formula_weight 759.56
_chemical_name_systematic
; 
 ? 
;
_space_group_IT_number 2
_symmetry_cell_setting triclinic
_symmetry_space_group_name_Hall '-P 1'
_symmetry_space_group_name_H-M 'P -1'
_atom_sites_solution_hydrogens geom
_atom_sites_solution_primary direct
_atom_sites_solution_secondary difmap
_audit_creation_method SHELXL-97
_cell_angle_alpha 60.877(2)
_cell_angle_beta 61.959(1)
_cell_angle_gamma 81.087(2)
_cell_formula_units_Z 2
_cell_length_a 9.745(1)
_cell_length_b 10.221(1)
_cell_length_c 10.287(1)
_cell_measurement_temperature 293(2)
_cell_volume 786.38(14)
_computing_cell_refinement 'SAINT-PLUS, Ver. 6.0, 1997'
_computing_data_collection 'SMART, 1998.'
_computing_data_reduction 'SAINT-PLUS, Ver. 6.0, 1997'
_computing_molecular_graphics 'XP, Ver. 6.10, Bruker AXS Inc., 2000'
_computing_publication_material 'SHELXTL-Bruker AXS Inc., 1998'
_computing_structure_refinement 'SHELXL-97 (Sheldrick, 1997)'
_computing_structure_solution 'SHELXS-97 (Sheldrick, 1990)'
_diffrn_ambient_temperature 293(2)
_diffrn_measured_fraction_theta_full 0.934
_diffrn_measured_fraction_theta_max 0.934
_diffrn_measurement_device_type 'CCD area detector'
_diffrn_measurement_method 'phi and omega scans'
_diffrn_radiation_monochromator graphite
_diffrn_radiation_source 'fine-focus sealed tube'
_diffrn_radiation_type MoK\a
_diffrn_radiation_wavelength 0.71073
_diffrn_reflns_av_R_equivalents 0.0166
_diffrn_reflns_av_sigmaI/netI 0.0325
_diffrn_reflns_limit_h_max 12
_diffrn_reflns_limit_h_min -12
_diffrn_reflns_limit_k_max 12
_diffrn_reflns_limit_k_min -7
_diffrn_reflns_limit_l_max 12
_diffrn_reflns_limit_l_min -12
_diffrn_reflns_number 4661
_diffrn_reflns_theta_full 26.00
_diffrn_reflns_theta_max 26.00
_diffrn_reflns_theta_min 2.29
_diffrn_standards_decay_% 0
_diffrn_standards_interval_count 0
_diffrn_standards_interval_time 0
_diffrn_standards_number 0
_exptl_absorpt_coefficient_mu 10.025
_exptl_absorpt_correction_T_max 0.5404
_exptl_absorpt_correction_T_min 0.2390
_exptl_absorpt_correction_type multi-scan
_exptl_absorpt_process_details 'SADABS (Bruker, 2002)'
_exptl_crystal_density_diffrn 3.208
_exptl_crystal_density_method 'not measured'
_exptl_crystal_F_000 688
_exptl_crystal_size_max 0.20
_exptl_crystal_size_mid 0.09
_exptl_crystal_size_min 0.07
_refine_diff_density_max 2.379
_refine_diff_density_min -1.861
_refine_diff_density_rms 0.158
_refine_ls_extinction_method none
_refine_ls_goodness_of_fit_ref 1.078
_refine_ls_hydrogen_treatment constr
_refine_ls_matrix_type full
_refine_ls_number_parameters 172
_refine_ls_number_reflns 2879
_refine_ls_number_restraints 0
_refine_ls_restrained_S_all 1.078
_refine_ls_R_factor_all 0.0362
_refine_ls_R_factor_gt 0.0330
_refine_ls_shift/su_max 0.001
_refine_ls_shift/su_mean 0.000
_refine_ls_structure_factor_coef Fsqd
_refine_ls_weighting_details 'calc w=1/[\s^2^(Fo^2^)+(0.0282P)^2^+4.6543P] where P=(Fo^2^+2Fc^2^)/3'
_refine_ls_weighting_scheme calc
_refine_ls_wR_factor_gt 0.0783
_refine_ls_wR_factor_ref 0.0801
_reflns_number_gt 2645
_reflns_number_total 2879
_reflns_threshold_expression >2sigma(I)
_cod_data_source_file ic0616028si20060824_100800_1.cif
_cod_data_source_block complex_3
_cod_depositor_comments
;
The following automatic conversions were performed:
'_symmetry_cell_setting' value 'Triclinic' changed to 'triclinic'
according to '/home/saulius/struct/CIF-dictionaries/cif_core.dic'
dictionary named 'cif_core.dic' version 2.4.1 from 2010-06-29.

Automatic conversion script
Id: cif_fix_enum 1527 2010-12-29 10:47:43Z saulius 
;
_cod_original_cell_volume 786.44(14)
_cod_database_code 4307092

loop_
_symmetry_equiv_pos_as_xyz
'x, y, z'
'-x, -y, -z'

loop_
_atom_site_label
_atom_site_type_symbol
_atom_site_fract_x
_atom_site_fract_y
_atom_site_fract_z
_atom_site_U_iso_or_equiv
_atom_site_adp_type
_atom_site_occupancy
_atom_site_symmetry_multiplicity
_atom_site_calc_flag
_atom_site_refinement_flags
_atom_site_disorder_assembly
_atom_site_disorder_group
I1 I 0.02081(5) 1.27119(5) 1.13742(6) 0.03630(13) Uani 1 1 d . . .
I2 I 0.45654(5) 1.54524(5) 0.77714(5) 0.03302(13) Uani 1 1 d . . .
I3 I 0.22672(5) 1.08820(5) 0.77968(5) 0.03481(13) Uani 1 1 d . . .
Cu1 Cu 0.16814(12) 1.54999(14) 0.97032(14) 0.0609(3) Uani 1 1 d . . .
Cu2 Cu 0.41908(10) 1.62287(10) 1.01741(12) 0.0429(2) Uani 1 1 d . . .
Cu3 Cu -0.03531(11) 1.15266(10) 0.97378(12) 0.0430(2) Uani 1 1 d . . .
S1 S 0.16084(18) 1.65331(18) 1.1549(2) 0.0289(3) Uani 1 1 d . . .
N1 N -0.1669(6) 1.2355(6) 1.5611(6) 0.0259(11) Uani 1 1 d . . .
N2 N -0.4456(6) 0.8249(6) 1.8662(7) 0.0307(12) Uani 1 1 d . . .
C1 C -0.0138(7) 1.2359(7) 1.5279(8) 0.0308(14) Uani 1 1 d . . .
H1 H 0.0223 1.1485 1.5866 0.037 Uiso 1 1 calc R . .
C2 C 0.0858(7) 1.3615(7) 1.4110(8) 0.0271(13) Uani 1 1 d . . .
H2 H 0.1896 1.3595 1.3902 0.033 Uiso 1 1 calc R . .
C3 C 0.0343(7) 1.4954(7) 1.3205(7) 0.0230(12) Uani 1 1 d . . .
C4 C -0.1267(7) 1.4935(7) 1.3666(8) 0.0284(14) Uani 1 1 d . . .
H4 H -0.1673 1.5814 1.3157 0.034 Uiso 1 1 calc R . .
C5 C -0.2226(7) 1.3653(8) 1.4841(8) 0.0298(14) Uani 1 1 d . . .
H5 H -0.3284 1.3660 1.5124 0.036 Uiso 1 1 calc R . .
C6 C -0.2651(7) 1.0965(7) 1.6676(8) 0.0276(13) Uani 1 1 d . . .
C7 C -0.2941(8) 1.0122(7) 1.8318(9) 0.0340(15) Uani 1 1 d . . .
H7 H -0.2533 1.0446 1.8780 0.041 Uiso 1 1 calc R . .
C8 C -0.3864(8) 0.8773(8) 1.9258(9) 0.0353(16) Uani 1 1 d . . .
H8 H -0.4079 0.8201 2.0375 0.042 Uiso 1 1 calc R . .
C9 C -0.4167(8) 0.9083(8) 1.7066(9) 0.0392(17) Uani 1 1 d . . .
H9 H -0.4589 0.8732 1.6636 0.047 Uiso 1 1 calc R . .
C10 C -0.3252(8) 1.0464(8) 1.6015(9) 0.0367(16) Uani 1 1 d . . .
H10 H -0.3058 1.1024 1.4903 0.044 Uiso 1 1 calc R . .

loop_
_atom_site_aniso_label
_atom_site_aniso_U_11
_atom_site_aniso_U_22
_atom_site_aniso_U_33
_atom_site_aniso_U_23
_atom_site_aniso_U_13
_atom_site_aniso_U_12
I1 0.0352(2) 0.0392(3) 0.0413(3) -0.0243(2) -0.0172(2) 0.0046(2)
I2 0.0277(2) 0.0323(2) 0.0336(2) -0.01191(19) -0.01313(18) 0.00035(18)
I3 0.0341(2) 0.0268(2) 0.0326(2) -0.01009(19) -0.01106(19) 0.00162(19)
Cu1 0.0423(6) 0.0649(7) 0.0517(6) -0.0200(6) -0.0137(5) 0.0100(5)
Cu2 0.0310(4) 0.0302(5) 0.0462(5) -0.0058(4) -0.0124(4) -0.0066(4)
Cu3 0.0417(5) 0.0330(5) 0.0397(5) -0.0096(4) -0.0152(4) 0.0009(4)
S1 0.0234(7) 0.0215(8) 0.0283(8) -0.0053(6) -0.0073(6) -0.0026(6)
N1 0.026(3) 0.019(3) 0.023(3) -0.004(2) -0.009(2) -0.005(2)
N2 0.023(3) 0.022(3) 0.035(3) -0.008(2) -0.009(2) -0.002(2)
C1 0.030(3) 0.028(3) 0.032(3) -0.007(3) -0.019(3) 0.000(3)
C2 0.025(3) 0.024(3) 0.030(3) -0.009(3) -0.015(3) -0.001(3)
C3 0.026(3) 0.025(3) 0.022(3) -0.014(3) -0.010(2) -0.002(3)
C4 0.027(3) 0.019(3) 0.030(3) -0.008(3) -0.011(3) 0.003(3)
C5 0.023(3) 0.032(4) 0.031(3) -0.013(3) -0.012(3) 0.000(3)
C6 0.024(3) 0.023(3) 0.029(3) -0.010(3) -0.008(3) -0.001(3)
C7 0.041(4) 0.025(3) 0.035(4) -0.011(3) -0.019(3) -0.001(3)
C8 0.035(4) 0.028(3) 0.027(3) -0.006(3) -0.008(3) -0.001(3)
C9 0.041(4) 0.030(4) 0.038(4) -0.005(3) -0.018(3) -0.013(3)
C10 0.044(4) 0.024(3) 0.033(4) -0.003(3) -0.019(3) -0.009(3)

loop_
_atom_type_symbol
_atom_type_description
_atom_type_scat_dispersion_real
_atom_type_scat_dispersion_imag
_atom_type_scat_source
C C 0.0033 0.0016 'International Tables Vol C Tables 4.2.6.8 and 6.1.1.4'
H H 0.0000 0.0000 'International Tables Vol C Tables 4.2.6.8 and 6.1.1.4'
N N 0.0061 0.0033 'International Tables Vol C Tables 4.2.6.8 and 6.1.1.4'
S S 0.1246 0.1234 'International Tables Vol C Tables 4.2.6.8 and 6.1.1.4'
Cu Cu 0.3201 1.2651 'International Tables Vol C Tables 4.2.6.8 and 6.1.1.4'
I I -0.4742 1.8119 'International Tables Vol C Tables 4.2.6.8 and 6.1.1.4'

loop_
_geom_angle_atom_site_label_1
_geom_angle_atom_site_label_2
_geom_angle_atom_site_label_3
_geom_angle
_geom_angle_site_symmetry_1
_geom_angle_site_symmetry_3
_geom_angle_publ_flag
Cu1 I1 Cu1 75.81(4) 2_587 . ?
Cu1 I1 Cu3 76.05(4) 2_587 . ?
Cu1 I1 Cu3 121.14(4) . . ?
Cu1 I2 Cu2 105.21(4) . 2_687 ?
Cu1 I2 Cu2 66.78(4) . . ?
Cu2 I2 Cu2 62.42(4) 2_687 . ?
Cu3 I3 Cu3 67.70(4) 2_577 . ?
S1 Cu1 I2 108.18(6) . . ?
S1 Cu1 I1 97.32(5) . 2_587 ?
I2 Cu1 I1 123.58(5) . 2_587 ?
S1 Cu1 I1 115.14(5) . . ?
I2 Cu1 I1 108.51(5) . . ?
I1 Cu1 I1 104.19(4) 2_587 . ?
S1 Cu1 Cu2 48.43(5) . . ?
I2 Cu1 Cu2 60.19(3) . . ?
I1 Cu1 Cu2 128.73(5) 2_587 . ?
I1 Cu1 Cu2 123.65(5) . . ?
N2 Cu2 S1 111.34(16) 1_664 . ?
N2 Cu2 I2 104.31(16) 1_664 2_687 ?
S1 Cu2 I2 113.31(6) . 2_687 ?
N2 Cu2 I2 100.42(17) 1_664 . ?
S1 Cu2 I2 108.97(6) . . ?
I2 Cu2 I2 117.58(4) 2_687 . ?
N2 Cu2 Cu2 114.28(16) 1_664 2_687 ?
S1 Cu2 Cu2 133.89(7) . 2_687 ?
I2 Cu2 Cu2 61.08(3) 2_687 2_687 ?
I2 Cu2 Cu2 56.50(4) . 2_687 ?
N2 Cu2 Cu1 123.71(16) 1_664 . ?
S1 Cu2 Cu1 56.39(5) . . ?
I2 Cu2 Cu1 131.69(4) 2_687 . ?
I2 Cu2 Cu1 53.03(3) . . ?
Cu2 Cu2 Cu1 91.83(5) 2_687 . ?
S1 Cu3 I3 112.48(5) 2_587 2_577 ?
S1 Cu3 I3 117.51(6) 2_587 . ?
I3 Cu3 I3 112.30(4) 2_577 . ?
S1 Cu3 I1 99.14(6) 2_587 . ?
I3 Cu3 I1 103.05(4) 2_577 . ?
I3 Cu3 I1 110.52(4) . . ?
S1 Cu3 Cu3 139.29(8) 2_587 2_577 ?
I3 Cu3 Cu3 56.27(3) 2_577 2_577 ?
I3 Cu3 Cu3 56.04(3) . 2_577 ?
I1 Cu3 Cu3 121.16(5) . 2_577 ?
C3 S1 Cu2 118.4(2) . . ?
C3 S1 Cu3 112.7(2) . 2_587 ?
Cu2 S1 Cu3 123.04(7) . 2_587 ?
C3 S1 Cu1 85.6(2) . . ?
Cu2 S1 Cu1 75.18(6) . . ?
Cu3 S1 Cu1 85.65(6) 2_587 . ?
C5 N1 C1 119.7(5) . . ?
C5 N1 C6 120.2(5) . . ?
C1 N1 C6 119.9(5) . . ?
C8 N2 C9 118.0(6) . . ?
C8 N2 Cu2 120.5(5) . 1_446 ?
C9 N2 Cu2 121.5(5) . 1_446 ?
C2 C1 N1 120.9(6) . . ?
C2 C1 H1 119.5 . . ?
N1 C1 H1 119.5 . . ?
C1 C2 C3 120.8(6) . . ?
C1 C2 H2 119.6 . . ?
C3 C2 H2 119.6 . . ?
C2 C3 C4 116.6(5) . . ?
C2 C3 S1 122.6(5) . . ?
C4 C3 S1 120.8(5) . . ?
C5 C4 C3 120.7(6) . . ?
C5 C4 H4 119.6 . . ?
C3 C4 H4 119.6 . . ?
C4 C5 N1 121.0(6) . . ?
C4 C5 H5 119.5 . . ?
N1 C5 H5 119.5 . . ?
C10 C6 C7 120.4(6) . . ?
C10 C6 N1 118.9(6) . . ?
C7 C6 N1 120.6(6) . . ?
C6 C7 C8 117.4(7) . . ?
C6 C7 H7 121.3 . . ?
C8 C7 H7 121.3 . . ?
N2 C8 C7 123.9(6) . . ?
N2 C8 H8 118.0 . . ?
C7 C8 H8 118.0 . . ?
N2 C9 C10 122.5(7) . . ?
N2 C9 H9 118.8 . . ?
C10 C9 H9 118.8 . . ?
C6 C10 C9 117.8(6) . . ?
C6 C10 H10 121.1 . . ?
C9 C10 H10 121.1 . . ?

loop_
_geom_bond_atom_site_label_1
_geom_bond_atom_site_label_2
_geom_bond_distance
_geom_bond_site_symmetry_2
_geom_bond_publ_flag
I1 Cu1 2.6199(12) 2_587 ?
I1 Cu1 2.7048(14) . ?
I1 Cu3 2.7672(12) . ?
I2 Cu1 2.5789(11) . ?
I2 Cu2 2.6678(11) 2_687 ?
I2 Cu2 2.8006(12) . ?
I3 Cu3 2.6211(10) 2_577 ?
I3 Cu3 2.6281(11) . ?
Cu1 S1 2.555(2) . ?
Cu1 I1 2.6199(12) 2_587 ?
Cu1 Cu2 2.9663(16) . ?
Cu2 N2 2.052(5) 1_664 ?
Cu2 S1 2.2956(18) . ?
Cu2 I2 2.6678(11) 2_687 ?
Cu2 Cu2 2.836(2) 2_687 ?
Cu3 S1 2.3233(18) 2_587 ?
Cu3 I3 2.6211(10) 2_577 ?
Cu3 Cu3 2.924(2) 2_577 ?
S1 C3 1.730(6) . ?
S1 Cu3 2.3233(18) 2_587 ?
N1 C5 1.357(8) . ?
N1 C1 1.365(8) . ?
N1 C6 1.434(8) . ?
N2 C8 1.321(9) . ?
N2 C9 1.333(9) . ?
N2 Cu2 2.052(5) 1_446 ?
C1 C2 1.350(9) . ?
C1 H1 0.9300 . ?
C2 C3 1.406(9) . ?
C2 H2 0.9300 . ?
C3 C4 1.410(8) . ?
C4 C5 1.352(9) . ?
C4 H4 0.9300 . ?
C5 H5 0.9300 . ?
C6 C10 1.369(10) . ?
C6 C7 1.373(9) . ?
C7 C8 1.384(10) . ?
C7 H7 0.9300 . ?
C8 H8 0.9300 . ?
C9 C10 1.398(9) . ?
C9 H9 0.9300 . ?
C10 H10 0.9300 . ?
